data_4074363
loop_
_publ_author_name
'Ahrens, Sebastian'
'Zeller, Alexander'
'Taige, Maria'
'Strassner, Thomas'

_publ_section_title
;
 Extension of the Alkane Bridge in BisNHC&#x2212;Palladium&#x2212;Chloride
 Complexes. Synthesis, Structure, and Catalytic Activity
;
_journal_issue 22
_journal_name_full Organometallics
_journal_page_first 5409
_journal_paper_doi 10.1021/om060577a
_journal_volume 25
_journal_year 2006
_chemical_formula_moiety 'C12 H18 Cl2 N4 Pd, C2 H6 O S'
_chemical_formula_sum 'C14 H24 Cl2 N4 O Pd S'
_chemical_formula_weight 473.76
_chemical_name_systematic
;
 ?
;
_space_group_IT_number 2
_symmetry_cell_setting triclinic
_symmetry_space_group_name_Hall '-P 1'
_symmetry_space_group_name_H-M 'P -1'
_atom_sites_solution_hydrogens geom
_atom_sites_solution_primary direct
_atom_sites_solution_secondary difmap
_audit_creation_method SHELXL-97
_cell_angle_alpha 75.813(7)
_cell_angle_beta 84.518(9)
_cell_angle_gamma 78.738(6)
_cell_formula_units_Z 2
_cell_length_a 8.7180(8)
_cell_length_b 9.0560(6)
_cell_length_c 12.9660(16)
_cell_measurement_reflns_used 50
_cell_measurement_temperature 198(2)
_cell_measurement_theta_max 22.094
_cell_measurement_theta_min 7.635
_cell_volume 972.11(17)
_computing_cell_refinement 'Dirax/lsq (Duisenberg & Schreurs, 1989-2000)'
_computing_data_collection 'Collect (Nonius BV, 1997-2000)'
_computing_data_reduction 'EvalCCD (Duisenberg & Schreurs 1990-2000)'
_computing_molecular_graphics 'Ortep III 1.0.3 (Burnett,Johnson,2000)'
_computing_publication_material 'XCIF 6.12 (Sheldrick, 1997)'
_computing_structure_refinement 'SHELXL-97 (Sheldrick, 1997)'
_computing_structure_solution 'SHELXS-97 (Sheldrick, 1990)'
_diffrn_ambient_temperature 198(2)
_diffrn_detector_area_resol_mean 9
_diffrn_measured_fraction_theta_full 0.997
_diffrn_measured_fraction_theta_max 0.997
_diffrn_measurement_device_type KappaCCD
_diffrn_measurement_method CCD
_diffrn_radiation_monochromator graphite
_diffrn_radiation_source 'fine-focus sealed tube'
_diffrn_radiation_type MoK\a
_diffrn_radiation_wavelength 0.71073
_diffrn_reflns_av_R_equivalents 0.0397
_diffrn_reflns_av_sigmaI/netI 0.0248
_diffrn_reflns_limit_h_max 10
_diffrn_reflns_limit_h_min -10
_diffrn_reflns_limit_k_max 11
_diffrn_reflns_limit_k_min -10
_diffrn_reflns_limit_l_max 16
_diffrn_reflns_limit_l_min -16
_diffrn_reflns_number 21422
_diffrn_reflns_theta_full 26.40
_diffrn_reflns_theta_max 26.40
_diffrn_reflns_theta_min 3.81
_exptl_absorpt_coefficient_mu 1.344
_exptl_absorpt_correction_T_max 0.9827
_exptl_absorpt_correction_T_min 0.8728
_exptl_absorpt_correction_type multi-scan
_exptl_absorpt_process_details 'SADABS 2.03.(Sheldrick,Bruker AXS Inc.,2002)'
_exptl_crystal_colour colorless
_exptl_crystal_density_diffrn 1.619
_exptl_crystal_density_method 'not measured'
_exptl_crystal_description needle
_exptl_crystal_F_000 480
_exptl_crystal_size_max 0.10
_exptl_crystal_size_mid 0.09
_exptl_crystal_size_min 0.01
_refine_diff_density_max 0.859
_refine_diff_density_min -0.952
_refine_diff_density_rms 0.078
_refine_ls_extinction_method none
_refine_ls_goodness_of_fit_ref 1.059
_refine_ls_hydrogen_treatment constr
_refine_ls_matrix_type full
_refine_ls_number_parameters 238
_refine_ls_number_reflns 3988
_refine_ls_number_restraints 0
_refine_ls_restrained_S_all 1.059
_refine_ls_R_factor_all 0.0295
_refine_ls_R_factor_gt 0.0250
_refine_ls_shift/su_max 0.001
_refine_ls_shift/su_mean 0.000
_refine_ls_structure_factor_coef Fsqd
_refine_ls_weighting_details 'calc w=1/[\s^2^(Fo^2^)+(0.0292P)^2^+0.9769P] where P=(Fo^2^+2Fc^2^)/3'
_refine_ls_weighting_scheme calc
_refine_ls_wR_factor_gt 0.0600
_refine_ls_wR_factor_ref 0.0625
_reflns_number_gt 3619
_reflns_number_total 3988
_reflns_threshold_expression >2sigma(I)
_cod_data_source_file om060577asi20060629_122036.cif
_cod_data_source_block str-197
_cod_original_sg_symbol_H-M P-1
_cod_database_code 4074363

loop_
_symmetry_equiv_pos_as_xyz
'x, y, z'
'-x, -y, -z'

loop_
_atom_site_label
_atom_site_type_symbol
_atom_site_fract_x
_atom_site_fract_y
_atom_site_fract_z
_atom_site_U_iso_or_equiv
_atom_site_adp_type
_atom_site_occupancy
_atom_site_symmetry_multiplicity
_atom_site_calc_flag
_atom_site_refinement_flags
_atom_site_disorder_assembly
_atom_site_disorder_group
Pd1 Pd 0.13868(2) 0.548147(19) 0.285650(13) 0.01857(7) Uani 1 1 d . . .
Cl1 Cl -0.10395(7) 0.66381(8) 0.20763(5) 0.03259(14) Uani 1 1 d . . .
Cl2 Cl 0.14372(8) 0.75510(7) 0.36575(6) 0.03707(16) Uani 1 1 d . . .
N4 N 0.4853(2) 0.4742(3) 0.29423(17) 0.0278(4) Uani 1 1 d . . .
N3 N 0.3795(2) 0.3698(2) 0.44356(16) 0.0251(4) Uani 1 1 d . . .
N2 N 0.1132(3) 0.2296(2) 0.26872(16) 0.0281(5) Uani 1 1 d . . .
N1 N 0.1622(3) 0.3727(3) 0.11575(16) 0.0280(5) Uani 1 1 d . . .
C1 C 0.1409(3) 0.3722(3) 0.22026(18) 0.0230(5) Uani 1 1 d . . .
C8 C 0.2649(3) 0.3132(3) 0.5263(2) 0.0310(6) Uani 1 1 d . . .
H8A H 0.1591 0.3717 0.5075 0.037 Uiso 1 1 calc R . .
H8B H 0.2883 0.3319 0.5947 0.037 Uiso 1 1 calc R . .
C11 C 0.3456(3) 0.4535(3) 0.34469(19) 0.0225(5) Uani 1 1 d . . .
C2 C 0.1200(4) 0.1402(3) 0.1949(2) 0.0399(7) Uani 1 1 d . . .
H2A H 0.1065 0.0353 0.2093 0.048 Uiso 1 1 calc R . .
C12 C 0.5401(3) 0.3380(3) 0.4546(2) 0.0339(6) Uani 1 1 d . . .
H12A H 0.5934 0.2809 0.5165 0.041 Uiso 1 1 calc R . .
C4 C 0.1966(4) 0.5022(4) 0.0313(2) 0.0364(6) Uani 1 1 d . . .
H4A H 0.1509 0.5995 0.0515 0.055 Uiso 1 1 calc R . .
H4B H 0.1520 0.4992 -0.0346 0.055 Uiso 1 1 calc R . .
H4C H 0.3104 0.4951 0.0199 0.055 Uiso 1 1 calc R . .
C3 C 0.1493(4) 0.2307(3) 0.0993(2) 0.0393(7) Uani 1 1 d . . .
H3A H 0.1593 0.2025 0.0328 0.047 Uiso 1 1 calc R . .
C7 C 0.2662(4) 0.1407(3) 0.5398(2) 0.0335(6) Uani 1 1 d . . .
H7A H 0.1797 0.1103 0.5909 0.040 Uiso 1 1 calc R . .
H7B H 0.3658 0.0815 0.5706 0.040 Uiso 1 1 calc R . .
C6 C 0.2487(4) 0.0970(3) 0.4353(2) 0.0341(6) Uani 1 1 d . . .
H6A H 0.2586 -0.0169 0.4491 0.041 Uiso 1 1 calc R . .
H6B H 0.3353 0.1275 0.3843 0.041 Uiso 1 1 calc R . .
C13 C 0.6056(3) 0.4034(3) 0.3610(2) 0.0361(6) Uani 1 1 d . . .
H13A H 0.7143 0.4014 0.3440 0.043 Uiso 1 1 calc R . .
C5 C 0.0923(3) 0.1729(3) 0.3841(2) 0.0305(6) Uani 1 1 d . . .
H5A H 0.0210 0.0966 0.3992 0.037 Uiso 1 1 calc R . .
H5B H 0.0428 0.2604 0.4161 0.037 Uiso 1 1 calc R . .
C14 C 0.5046(4) 0.5597(4) 0.1836(2) 0.0428(7) Uani 1 1 d . . .
H14A H 0.4167 0.6461 0.1672 0.064 Uiso 1 1 calc R . .
H14B H 0.5071 0.4904 0.1358 0.064 Uiso 1 1 calc R . .
H14C H 0.6029 0.5998 0.1737 0.064 Uiso 1 1 calc R . .
S1A S 0.5435(5) 0.1514(5) 0.1544(3) 0.0410(11) Uani 0.238(4) 1 d P A 1
O1A O 0.5269(4) 0.2452(4) 0.0503(3) 0.0885(11) Uani 0.238(4) 1 d P A 1
C50A C 0.5396(6) -0.0352(6) 0.1757(5) 0.0911(16) Uani 0.238(4) 1 d P A 1
H50A H 0.4332 -0.0496 0.1677 0.137 Uiso 0.238(4) 1 calc PR A 1
H50B H 0.5716 -0.0871 0.2480 0.137 Uiso 0.238(4) 1 calc PR A 1
H50C H 0.6118 -0.0798 0.1240 0.137 Uiso 0.238(4) 1 calc PR A 1
C51A C 0.7527(12) 0.1159(12) 0.1744(10) 0.124(5) Uani 0.238(4) 1 d P A 1
H51A H 0.7910 0.2143 0.1550 0.186 Uiso 0.238(4) 1 calc PR A 1
H51B H 0.8080 0.0475 0.1296 0.186 Uiso 0.238(4) 1 calc PR A 1
H51C H 0.7715 0.0668 0.2494 0.186 Uiso 0.238(4) 1 calc PR A 1
S1B S 0.6223(3) 0.0827(4) 0.0780(2) 0.0572(11) Uani 0.362(4) 1 d P A 2
O1B O 0.5269(4) 0.2452(4) 0.0503(3) 0.0885(11) Uani 0.362(4) 1 d P A 2
C50B C 0.5396(6) -0.0352(6) 0.1757(5) 0.0911(16) Uani 0.362(4) 1 d P A 2
H50D H 0.4384 -0.0459 0.1542 0.137 Uiso 0.362(4) 1 calc PR A 2
H50E H 0.5237 0.0072 0.2393 0.137 Uiso 0.362(4) 1 calc PR A 2
H50F H 0.6078 -0.1370 0.1915 0.137 Uiso 0.362(4) 1 calc PR A 2
C51B C 0.7527(12) 0.1159(12) 0.1744(10) 0.124(5) Uani 0.362(4) 1 d P A 2
H51D H 0.8469 0.1492 0.1358 0.186 Uiso 0.362(4) 1 calc PR A 2
H51E H 0.7827 0.0195 0.2279 0.186 Uiso 0.362(4) 1 calc PR A 2
H51F H 0.6964 0.1962 0.2097 0.186 Uiso 0.362(4) 1 calc PR A 2
S2 S 0.6337(7) 0.1388(4) 0.1360(4) 0.0819(10) Uani 0.40 1 d P B 3
C50C C 0.5396(6) -0.0352(6) 0.1757(5) 0.0911(16) Uani 0.40 1 d P B 3
H50G H 0.4476 -0.0154 0.2233 0.137 Uiso 0.40 1 calc PR B 3
H50H H 0.6143 -0.1234 0.2127 0.137 Uiso 0.40 1 calc PR B 3
H50I H 0.5073 -0.0588 0.1120 0.137 Uiso 0.40 1 calc PR B 3
O1C O 0.5269(4) 0.2452(4) 0.0503(3) 0.0885(11) Uani 0.40 1 d P B 3
C52C C 0.7946(11) 0.0703(10) 0.0516(10) 0.065(3) Uani 0.40 1 d P B 3
H52A H 0.8567 0.1520 0.0234 0.097 Uiso 0.40 1 calc PR B 3
H52B H 0.7538 0.0426 -0.0076 0.097 Uiso 0.40 1 calc PR B 3
H52C H 0.8609 -0.0209 0.0931 0.097 Uiso 0.40 1 calc PR B 3

loop_
_atom_site_aniso_label
_atom_site_aniso_U_11
_atom_site_aniso_U_22
_atom_site_aniso_U_33
_atom_site_aniso_U_23
_atom_site_aniso_U_13
_atom_site_aniso_U_12
Pd1 0.01687(10) 0.02017(10) 0.01841(9) -0.00282(6) -0.00400(6) -0.00325(6)
Cl1 0.0228(3) 0.0422(4) 0.0300(3) -0.0069(3) -0.0103(2) 0.0030(3)
Cl2 0.0378(4) 0.0263(3) 0.0521(4) -0.0172(3) -0.0171(3) 0.0000(3)
N4 0.0195(10) 0.0351(12) 0.0323(11) -0.0128(9) -0.0032(8) -0.0061(9)
N3 0.0256(11) 0.0249(10) 0.0258(10) -0.0084(8) -0.0095(8) 0.0001(8)
N2 0.0354(12) 0.0270(11) 0.0242(10) -0.0067(8) -0.0074(9) -0.0067(9)
N1 0.0284(11) 0.0352(12) 0.0216(10) -0.0081(9) -0.0054(8) -0.0046(9)
C1 0.0185(11) 0.0268(12) 0.0230(11) -0.0038(9) -0.0057(9) -0.0026(9)
C8 0.0364(15) 0.0352(14) 0.0212(12) -0.0075(10) -0.0053(10) -0.0031(11)
C11 0.0216(12) 0.0231(11) 0.0252(11) -0.0099(9) -0.0049(9) -0.0026(9)
C2 0.0563(19) 0.0312(14) 0.0386(15) -0.0150(12) -0.0135(14) -0.0085(13)
C12 0.0269(14) 0.0327(14) 0.0437(15) -0.0136(12) -0.0195(12) 0.0049(11)
C4 0.0383(16) 0.0472(16) 0.0233(12) -0.0049(12) 0.0016(11) -0.0122(13)
C3 0.0512(18) 0.0418(16) 0.0309(14) -0.0186(12) -0.0098(13) -0.0057(14)
C7 0.0420(16) 0.0296(13) 0.0264(13) 0.0011(11) -0.0129(11) -0.0050(12)
C6 0.0448(17) 0.0238(12) 0.0337(14) -0.0052(11) -0.0127(12) -0.0025(11)
C13 0.0202(13) 0.0424(15) 0.0511(17) -0.0216(13) -0.0097(12) -0.0006(11)
C5 0.0381(15) 0.0294(13) 0.0248(12) -0.0016(10) -0.0067(11) -0.0111(11)
C14 0.0318(15) 0.065(2) 0.0345(15) -0.0081(14) 0.0045(12) -0.0220(14)
S1A 0.025(2) 0.045(2) 0.048(2) -0.0090(15) 0.0079(15) -0.0014(16)
O1A 0.066(2) 0.077(2) 0.096(2) 0.0231(18) -0.0207(17) 0.0049(16)
C50A 0.075(3) 0.068(3) 0.100(4) 0.016(3) -0.009(3) 0.017(2)
C51A 0.101(7) 0.099(7) 0.156(10) 0.053(7) -0.083(7) -0.048(6)
S1B 0.0632(17) 0.0603(18) 0.0426(15) -0.0102(12) 0.0043(11) -0.0030(13)
O1B 0.066(2) 0.077(2) 0.096(2) 0.0231(18) -0.0207(17) 0.0049(16)
C50B 0.075(3) 0.068(3) 0.100(4) 0.016(3) -0.009(3) 0.017(2)
C51B 0.101(7) 0.099(7) 0.156(10) 0.053(7) -0.083(7) -0.048(6)
S2 0.100(4) 0.0474(16) 0.102(3) -0.0332(17) -0.040(3) 0.0153(19)
C50C 0.075(3) 0.068(3) 0.100(4) 0.016(3) -0.009(3) 0.017(2)
O1C 0.066(2) 0.077(2) 0.096(2) 0.0231(18) -0.0207(17) 0.0049(16)
C52C 0.044(5) 0.033(4) 0.112(9) -0.012(5) -0.010(5) 0.003(4)

loop_
_atom_type_symbol
_atom_type_description
_atom_type_scat_dispersion_real
_atom_type_scat_dispersion_imag
_atom_type_scat_source
C C 0.0033 0.0016 'International Tables Vol C Tables 4.2.6.8 and 6.1.1.4'
H H 0.0000 0.0000 'International Tables Vol C Tables 4.2.6.8 and 6.1.1.4'
N N 0.0061 0.0033 'International Tables Vol C Tables 4.2.6.8 and 6.1.1.4'
Pd Pd -0.9988 1.0072 'International Tables Vol C Tables 4.2.6.8 and 6.1.1.4'
Cl Cl 0.1484 0.1585 'International Tables Vol C Tables 4.2.6.8 and 6.1.1.4'
S S 0.1246 0.1234 'International Tables Vol C Tables 4.2.6.8 and 6.1.1.4'
O O 0.0106 0.0060 'International Tables Vol C Tables 4.2.6.8 and 6.1.1.4'

loop_
_geom_angle_atom_site_label_1
_geom_angle_atom_site_label_2
_geom_angle_atom_site_label_3
_geom_angle
C1 Pd1 C11 91.15(9)
C1 Pd1 Cl2 178.26(7)
C11 Pd1 Cl2 87.11(7)
C1 Pd1 Cl1 88.07(7)
C11 Pd1 Cl1 177.58(7)
Cl2 Pd1 Cl1 93.66(2)
C11 N4 C13 110.6(2)
C11 N4 C14 124.2(2)
C13 N4 C14 125.2(2)
C11 N3 C12 110.4(2)
C11 N3 C8 125.2(2)
C12 N3 C8 124.4(2)
C1 N2 C2 110.6(2)
C1 N2 C5 124.6(2)
C2 N2 C5 124.6(2)
C1 N1 C3 110.5(2)
C1 N1 C4 125.5(2)
C3 N1 C4 123.9(2)
N2 C1 N1 105.2(2)
N2 C1 Pd1 127.85(18)
N1 C1 Pd1 126.84(18)
N3 C8 C7 111.9(2)
N3 C8 H8A 109.2
C7 C8 H8A 109.2
N3 C8 H8B 109.2
C7 C8 H8B 109.2
H8A C8 H8B 107.9
N3 C11 N4 105.2(2)
N3 C11 Pd1 129.08(18)
N4 C11 Pd1 125.39(18)
C3 C2 N2 106.5(2)
C3 C2 H2A 126.7
N2 C2 H2A 126.7
C13 C12 N3 106.8(2)
C13 C12 H12A 126.6
N3 C12 H12A 126.6
N1 C4 H4A 109.5
N1 C4 H4B 109.5
H4A C4 H4B 109.5
N1 C4 H4C 109.5
H4A C4 H4C 109.5
H4B C4 H4C 109.5
C2 C3 N1 107.1(2)
C2 C3 H3A 126.4
N1 C3 H3A 126.4
C8 C7 C6 113.3(2)
C8 C7 H7A 108.9
C6 C7 H7A 108.9
C8 C7 H7B 108.9
C6 C7 H7B 108.9
H7A C7 H7B 107.7
C7 C6 C5 113.7(2)
C7 C6 H6A 108.8
C5 C6 H6A 108.8
C7 C6 H6B 108.8
C5 C6 H6B 108.8
H6A C6 H6B 107.7
C12 C13 N4 107.0(2)
C12 C13 H13A 126.5
N4 C13 H13A 126.5
N2 C5 C6 111.8(2)
N2 C5 H5A 109.3
C6 C5 H5A 109.3
N2 C5 H5B 109.3
C6 C5 H5B 109.3
H5A C5 H5B 107.9
N4 C14 H14A 109.5
N4 C14 H14B 109.5
H14A C14 H14B 109.5
N4 C14 H14C 109.5
H14A C14 H14C 109.5
H14B C14 H14C 109.5
O1A S1A C50A 119.5(4)
O1A S1A C51A 104.7(4)
C50A S1A C51A 92.4(4)
S1A C50A H50A 109.5
S1A C50A H50B 109.5
H50A C50A H50B 109.5
S1A C50A H50C 109.5
H50A C50A H50C 109.5
H50B C50A H50C 109.5
S1A C51A H51A 109.5
S1A C51A H51B 109.5
H51A C51A H51B 109.5
S1A C51A H51C 109.5
H51A C51A H51C 109.5
H51B C51A H51C 109.5
S2 C52C H52A 109.5
S2 C52C H52B 109.5
H52A C52C H52B 109.5
S2 C52C H52C 109.5
H52A C52C H52C 109.5
H52B C52C H52C 109.5

loop_
_geom_bond_atom_site_label_1
_geom_bond_atom_site_label_2
_geom_bond_distance
Pd1 C1 1.976(2)
Pd1 C11 1.978(2)
Pd1 Cl2 2.3639(7)
Pd1 Cl1 2.3705(7)
N4 C11 1.351(3)
N4 C13 1.378(3)
N4 C14 1.465(4)
N3 C11 1.347(3)
N3 C12 1.387(3)
N3 C8 1.462(3)
N2 C1 1.347(3)
N2 C2 1.388(3)
N2 C5 1.464(3)
N1 C1 1.349(3)
N1 C3 1.381(4)
N1 C4 1.452(3)
C8 C7 1.526(4)
C8 H8A 0.9900
C8 H8B 0.9900
C2 C3 1.340(4)
C2 H2A 0.9500
C12 C13 1.340(4)
C12 H12A 0.9500
C4 H4A 0.9800
C4 H4B 0.9800
C4 H4C 0.9800
C3 H3A 0.9500
C7 C6 1.530(4)
C7 H7A 0.9900
C7 H7B 0.9900
C6 C5 1.535(4)
C6 H6A 0.9900
C6 H6B 0.9900
C13 H13A 0.9500
C5 H5A 0.9900
C5 H5B 0.9900
C14 H14A 0.9800
C14 H14B 0.9800
C14 H14C 0.9800
S1A O1A 1.411(5)
S1A C50A 1.651(7)
S1A C51A 1.821(10)
C50A H50A 0.9800
C50A H50B 0.9800
C50A H50C 0.9800
C51A H51A 0.9800
C51A H51B 0.9800
C51A H51C 0.9800
S2 C52C 1.803(13)
C52C H52A 0.9800
C52C H52B 0.9800
C52C H52C 0.9800

loop_
_geom_torsion_atom_site_label_1
_geom_torsion_atom_site_label_2
_geom_torsion_atom_site_label_3
_geom_torsion_atom_site_label_4
_geom_torsion
C2 N2 C1 N1 1.1(3)
C5 N2 C1 N1 176.2(2)
C2 N2 C1 Pd1 177.8(2)
C5 N2 C1 Pd1 -7.1(4)
C3 N1 C1 N2 -0.6(3)
C4 N1 C1 N2 -179.6(2)
C3 N1 C1 Pd1 -177.30(19)
C4 N1 C1 Pd1 3.7(4)
C11 Pd1 C1 N2 76.6(2)
Cl1 Pd1 C1 N2 -105.7(2)
C11 Pd1 C1 N1 -107.4(2)
Cl1 Pd1 C1 N1 70.3(2)
C11 N3 C8 C7 103.4(3)
C12 N3 C8 C7 -73.3(3)
C12 N3 C11 N4 -0.2(3)
C8 N3 C11 N4 -177.3(2)
C12 N3 C11 Pd1 -174.20(18)
C8 N3 C11 Pd1 8.7(3)
C13 N4 C11 N3 0.2(3)
C14 N4 C11 N3 180.0(2)
C13 N4 C11 Pd1 174.54(18)
C14 N4 C11 Pd1 -5.7(4)
C1 Pd1 C11 N3 -98.3(2)
Cl2 Pd1 C11 N3 81.7(2)
C1 Pd1 C11 N4 88.7(2)
Cl2 Pd1 C11 N4 -91.2(2)
C1 N2 C2 C3 -1.2(3)
C5 N2 C2 C3 -176.3(3)
C11 N3 C12 C13 0.1(3)
C8 N3 C12 C13 177.2(2)
N2 C2 C3 N1 0.8(3)
C1 N1 C3 C2 -0.2(3)
C4 N1 C3 C2 178.9(3)
N3 C8 C7 C6 -52.7(3)
C8 C7 C6 C5 -62.8(3)
N3 C12 C13 N4 0.1(3)
C11 N4 C13 C12 -0.2(3)
C14 N4 C13 C12 -179.9(3)
C1 N2 C5 C6 -89.3(3)
C2 N2 C5 C6 85.2(3)
C7 C6 C5 N2 137.5(2)
